data_7016530
loop_
_publ_author_name
'Li, Dongmei'
'Zhang, Qiong'
'Wang, Peng'
'Wu, Jieying'
'Kan, Yuhe'
'Tian, Yupeng'
'Zhou, Hongping'
'Yang, Jiaxiang'
'Tao, Xutang'
'Jiang, Minhua'

_publ_section_title
;
 Studies of the isomerization and photophysical properties of a novel
 2,2':6',2''-terpyridine-based ligand and its complexes.
;
_journal_issue 32
_journal_name_full 'Dalton transactions (Cambridge, England : 2003)'
_journal_page_first 8170
_journal_page_last 8178
_journal_paper_doi 10.1039/c1dt10752f
_journal_volume 40
_journal_year 2011
_chemical_formula_moiety 'C75 H58 Cl4 Cu N8 O8 S2'
_chemical_formula_sum 'C75 H58 Cl4 Cu N8 O8 S2'
_chemical_formula_weight 1468.75
_chemical_name_systematic
;
?
;
_space_group_IT_number 2
_symmetry_cell_setting triclinic
_symmetry_space_group_name_Hall '-P 1'
_symmetry_space_group_name_H-M 'P -1'
_atom_sites_solution_hydrogens geom
_atom_sites_solution_primary direct
_atom_sites_solution_secondary difmap
_audit_creation_method SHELXL-97
_cell_angle_alpha 105.473(3)
_cell_angle_beta 98.160(3)
_cell_angle_gamma 112.461(2)
_cell_formula_units_Z 2
_cell_length_a 13.8465(4)
_cell_length_b 14.0872(4)
_cell_length_c 20.0791(9)
_cell_measurement_reflns_used 5959
_cell_measurement_temperature 296(2)
_cell_measurement_theta_max 20.04
_cell_measurement_theta_min 2.30
_cell_volume 3355.0(2)
_computing_cell_refinement 'Bruker SMART'
_computing_data_collection 'Bruker SMART'
_computing_data_reduction 'Bruker SAINT'
_computing_molecular_graphics 'Bruker SHELXTL'
_computing_publication_material 'Bruker SHELXTL'
_computing_structure_refinement 'SHELXL-97 (Sheldrick, 1997)'
_computing_structure_solution 'SHELXS-97 (Sheldrick, 1990)'
_diffrn_ambient_temperature 296(2)
_diffrn_measured_fraction_theta_full 0.981
_diffrn_measured_fraction_theta_max 0.981
_diffrn_measurement_device_type 'CCD area detector'
_diffrn_measurement_method 'phi and omega scans'
_diffrn_radiation_monochromator graphite
_diffrn_radiation_source 'fine-focus sealed tube'
_diffrn_radiation_type MoK\a
_diffrn_radiation_wavelength 0.71073
_diffrn_reflns_av_R_equivalents 0.0740
_diffrn_reflns_av_sigmaI/netI 0.0715
_diffrn_reflns_limit_h_max 17
_diffrn_reflns_limit_h_min -17
_diffrn_reflns_limit_k_max 18
_diffrn_reflns_limit_k_min -18
_diffrn_reflns_limit_l_max 26
_diffrn_reflns_limit_l_min -26
_diffrn_reflns_number 61783
_diffrn_reflns_theta_full 27.70
_diffrn_reflns_theta_max 27.70
_diffrn_reflns_theta_min 1.64
_exptl_absorpt_coefficient_mu 0.612
_exptl_absorpt_correction_T_max 0.9642
_exptl_absorpt_correction_T_min 0.7918
_exptl_absorpt_correction_type multi-scan
_exptl_absorpt_process_details SADBS;Bruker,2000
_exptl_crystal_colour red
_exptl_crystal_density_diffrn 1.454
_exptl_crystal_density_meas 0
_exptl_crystal_density_method 'not measured'
_exptl_crystal_description flake
_exptl_crystal_F_000 1514
_exptl_crystal_size_max 0.40
_exptl_crystal_size_mid 0.21
_exptl_crystal_size_min 0.06
_refine_diff_density_max 0.819
_refine_diff_density_min -0.582
_refine_diff_density_rms 0.075
_refine_ls_extinction_method none
_refine_ls_goodness_of_fit_ref 1.050
_refine_ls_hydrogen_treatment mixed
_refine_ls_matrix_type full
_refine_ls_number_parameters 883
_refine_ls_number_reflns 15439
_refine_ls_number_restraints 0
_refine_ls_restrained_S_all 1.050
_refine_ls_R_factor_all 0.1460
_refine_ls_R_factor_gt 0.0716
_refine_ls_shift/su_max 0.000
_refine_ls_shift/su_mean 0.000
_refine_ls_structure_factor_coef Fsqd
_refine_ls_weighting_details 'calc w=1/[\s^2^(Fo^2^)+(0.1175P)^2^+0.1662P] where P=(Fo^2^+2Fc^2^)/3'
_refine_ls_weighting_scheme calc
_refine_ls_wR_factor_gt 0.1896
_refine_ls_wR_factor_ref 0.2305
_reflns_number_gt 7800
_reflns_number_total 15439
_reflns_threshold_expression >2sigma(I)
_cod_data_source_file c1dt10752f.txt
_cod_data_source_block p1bar_1
_cod_depositor_comments
;
The following automatic conversions were performed:

'_symmetry_cell_setting' value 'Triclinic' changed to 'triclinic'
according to /home/saulius/struct/CIF-dictionaries/cif_core.dic
dictionary named 'cif_core.dic' version 2.4.1 from 2010-06-29.

Automatic conversion script
Id: cif_fix_values 1715 2011-07-08 13:25:40Z adriana 
;
_cod_original_sg_symbol_H-M 'P-1 '
_cod_database_code 7016530

loop_
_symmetry_equiv_pos_as_xyz
'x, y, z'
'-x, -y, -z'

loop_
_atom_site_label
_atom_site_type_symbol
_atom_site_fract_x
_atom_site_fract_y
_atom_site_fract_z
_atom_site_U_iso_or_equiv
_atom_site_adp_type
_atom_site_occupancy
_atom_site_symmetry_multiplicity
_atom_site_calc_flag
_atom_site_refinement_flags
Cu1 Cu 0.38375(4) 0.12559(4) 0.22080(3) 0.05099(18) Uani 1 1 d .
S1 S 0.97495(11) -0.34433(12) 0.71008(7) 0.0711(4) Uani 1 1 d .
S2 S -0.40583(9) 0.56296(10) -0.09631(6) 0.0587(3) Uani 1 1 d .
N1 N 0.2776(3) 0.0066(3) 0.2643(2) 0.0651(10) Uani 1 1 d .
N2 N 0.4857(3) 0.0808(3) 0.27067(17) 0.0451(8) Uani 1 1 d .
N3 N 0.5452(3) 0.2271(3) 0.20819(18) 0.0538(9) Uani 1 1 d .
N4 N 0.3839(3) 0.2560(3) 0.30523(17) 0.0538(9) Uani 1 1 d .
N5 N 0.2853(2) 0.1689(3) 0.17009(17) 0.0457(8) Uani 1 1 d .
N6 N 0.3330(3) 0.0098(3) 0.11485(19) 0.0606(10) Uani 1 1 d .
N7 N 1.1267(3) -0.3929(3) 0.6263(2) 0.0597(10) Uani 1 1 d .
N8 N -0.5213(3) 0.4163(3) -0.24395(18) 0.0599(10) Uani 1 1 d .
C1 C 0.1731(4) -0.0206(5) 0.2630(3) 0.0843(17) Uani 1 1 d .
H1A H 0.1315 -0.0052 0.2306 0.101 Uiso 1 1 calc R
C2 C 0.1259(4) -0.0697(6) 0.3070(3) 0.0898(18) Uani 1 1 d .
H2A H 0.0531 -0.0881 0.3045 0.108 Uiso 1 1 calc R
C3 C 0.1860(4) -0.0921(5) 0.3551(3) 0.0845(16) Uani 1 1 d .
H3A H 0.1551 -0.1246 0.3864 0.101 Uiso 1 1 calc R
C4 C 0.2930(4) -0.0659(4) 0.3569(3) 0.0655(12) Uani 1 1 d .
H4A H 0.3353 -0.0810 0.3890 0.079 Uiso 1 1 calc R
C5 C 0.3364(3) -0.0173(3) 0.3104(2) 0.0497(10) Uani 1 1 d .
C6 C 0.4510(3) 0.0148(3) 0.3086(2) 0.0481(10) Uani 1 1 d .
C7 C 0.5183(3) -0.0199(4) 0.3424(2) 0.0506(10) Uani 1 1 d .
H7A H 0.4925 -0.0656 0.3682 0.061 Uiso 1 1 calc R
C8 C 0.6254(3) 0.0140(3) 0.3377(2) 0.0483(10) Uani 1 1 d .
C9 C 0.6600(3) 0.0844(3) 0.2990(2) 0.0483(10) Uani 1 1 d .
H9A H 0.7308 0.1093 0.2950 0.058 Uiso 1 1 calc R
C10 C 0.5891(3) 0.1164(3) 0.2670(2) 0.0443(9) Uani 1 1 d .
C11 C 0.6211(3) 0.1948(3) 0.2279(2) 0.0453(9) Uani 1 1 d .
C12 C 0.7217(3) 0.2372(4) 0.2162(2) 0.0555(11) Uani 1 1 d .
H12A H 0.7722 0.2121 0.2287 0.067 Uiso 1 1 calc R
C13 C 0.7473(4) 0.3179(4) 0.1856(2) 0.0598(11) Uani 1 1 d .
H13A H 0.8152 0.3481 0.1777 0.072 Uiso 1 1 calc R
C14 C 0.6712(4) 0.3522(4) 0.1675(3) 0.0666(13) Uani 1 1 d .
H14A H 0.6872 0.4079 0.1484 0.080 Uiso 1 1 calc R
C15 C 0.5704(4) 0.3036(4) 0.1778(3) 0.0668(13) Uani 1 1 d .
H15A H 0.5176 0.3248 0.1630 0.080 Uiso 1 1 calc R
C16 C 0.6983(3) -0.0218(4) 0.3729(2) 0.0512(10) Uani 1 1 d .
C17 C 0.6855(4) -0.0489(4) 0.4333(2) 0.0599(12) Uani 1 1 d .
H17A H 0.6305 -0.0422 0.4529 0.072 Uiso 1 1 calc R
C18 C 0.7521(4) -0.0856(4) 0.4655(3) 0.0673(13) Uani 1 1 d .
H18A H 0.7421 -0.1019 0.5067 0.081 Uiso 1 1 calc R
C19 C 0.8351(3) -0.0987(4) 0.4364(2) 0.0571(11) Uani 1 1 d .
C20 C 0.8481(3) -0.0706(4) 0.3770(2) 0.0590(12) Uani 1 1 d .
H20A H 0.9035 -0.0770 0.3577 0.071 Uiso 1 1 calc R
C21 C 0.7826(3) -0.0333(4) 0.3442(2) 0.0573(11) Uani 1 1 d .
H21A H 0.7938 -0.0158 0.3036 0.069 Uiso 1 1 calc R
C22 C 0.9049(4) -0.1409(4) 0.4673(3) 0.0670(13) Uani 1 1 d .
H22A H 0.9588 -0.1446 0.4453 0.080 Uiso 1 1 calc R
C23 C 0.9003(4) -0.1740(4) 0.5221(3) 0.0688(13) Uani 1 1 d .
H23A H 0.8491 -0.1666 0.5458 0.083 Uiso 1 1 calc R
C24 C 0.9673(4) -0.2217(4) 0.5507(3) 0.0638(12) Uani 1 1 d .
C25 C 0.9442(4) -0.2587(4) 0.6071(2) 0.0645(12) Uani 1 1 d .
H25A H 0.8917 -0.2474 0.6278 0.077 Uiso 1 1 calc R
C26 C 0.9985(4) -0.3123(4) 0.6328(2) 0.0591(11) Uani 1 1 d .
C27 C 1.0754(3) -0.3328(4) 0.6016(2) 0.0541(11) Uani 1 1 d .
C28 C 1.1006(4) -0.2937(4) 0.5471(2) 0.0645(12) Uani 1 1 d .
H28A H 1.1532 -0.3049 0.5264 0.077 Uiso 1 1 calc R
C29 C 1.0481(4) -0.2377(4) 0.5228(3) 0.0670(13) Uani 1 1 d .
H29A H 1.0677 -0.2103 0.4870 0.080 Uiso 1 1 calc R
C30 C 0.9948(4) -0.4620(4) 0.6921(3) 0.0678(13) Uani 1 1 d .
C31 C 0.9428(5) -0.5404(5) 0.7211(3) 0.0849(16) Uani 1 1 d .
H31A H 0.8858 -0.5384 0.7402 0.102 Uiso 1 1 calc R
C32 C 0.9755(5) -0.6206(5) 0.7217(3) 0.0897(17) Uani 1 1 d .
H32A H 0.9482 -0.6664 0.7472 0.108 Uiso 1 1 calc R
C33 C 1.0480(5) -0.6334(5) 0.6849(3) 0.0888(17) Uani 1 1 d .
H33A H 1.0652 -0.6917 0.6824 0.107 Uiso 1 1 calc R
C34 C 1.0961(4) -0.5610(4) 0.6515(3) 0.0722(14) Uani 1 1 d .
H34A H 1.1446 -0.5718 0.6262 0.087 Uiso 1 1 calc R
C35 C 1.0730(4) -0.4722(4) 0.6552(2) 0.0570(11) Uani 1 1 d .
C36 C 1.2207(4) -0.3953(4) 0.6017(2) 0.0620(12) Uani 1 1 d .
H36A H 1.2637 -0.4104 0.6364 0.074 Uiso 1 1 calc R
H36B H 1.2653 -0.3228 0.6019 0.074 Uiso 1 1 calc R
C37 C 1.1975(5) -0.4750(5) 0.5302(3) 0.0819(15) Uani 1 1 d .
H37A H 1.2645 -0.4700 0.5199 0.123 Uiso 1 1 calc R
H37B H 1.1578 -0.4595 0.4948 0.123 Uiso 1 1 calc R
H37C H 1.1550 -0.5477 0.5293 0.123 Uiso 1 1 calc R
C38 C 0.4302(4) 0.2880(4) 0.3754(3) 0.0720(14) Uani 1 1 d .
H38A H 0.4708 0.2545 0.3907 0.086 Uiso 1 1 calc R
C39 C 0.4200(5) 0.3681(5) 0.4254(3) 0.0844(16) Uani 1 1 d .
H39A H 0.4511 0.3872 0.4740 0.101 Uiso 1 1 calc R
C40 C 0.3633(4) 0.4199(5) 0.4028(3) 0.0792(15) Uani 1 1 d .
H40A H 0.3569 0.4761 0.4359 0.095 Uiso 1 1 calc R
C41 C 0.3155(4) 0.3879(4) 0.3301(2) 0.0668(13) Uani 1 1 d .
H41A H 0.2777 0.4231 0.3136 0.080 Uiso 1 1 calc R
C42 C 0.3246(3) 0.3036(4) 0.2830(2) 0.0499(10) Uani 1 1 d .
C43 C 0.2694(3) 0.2548(3) 0.2047(2) 0.0444(9) Uani 1 1 d .
C44 C 0.2044(3) 0.2897(4) 0.1693(2) 0.0490(10) Uani 1 1 d .
H44A H 0.1960 0.3506 0.1942 0.059 Uiso 1 1 calc R
C45 C 0.1509(3) 0.2338(4) 0.0959(2) 0.0485(10) Uani 1 1 d .
C46 C 0.1681(3) 0.1441(4) 0.0612(2) 0.0514(10) Uani 1 1 d .
H46A H 0.1335 0.1042 0.0127 0.062 Uiso 1 1 calc R
C47 C 0.2368(3) 0.1144(4) 0.0991(2) 0.0477(10) Uani 1 1 d .
C48 C 0.2626(3) 0.0230(4) 0.0676(2) 0.0530(10) Uani 1 1 d .
C49 C 0.2212(4) -0.0441(4) -0.0032(3) 0.0744(14) Uani 1 1 d .
H49A H 0.1711 -0.0359 -0.0345 0.089 Uiso 1 1 calc R
C50 C 0.2551(5) -0.1231(5) -0.0270(3) 0.098(2) Uani 1 1 d .
H50A H 0.2294 -0.1678 -0.0752 0.118 Uiso 1 1 calc R
C51 C 0.3265(5) -0.1369(5) 0.0195(4) 0.101(2) Uani 1 1 d .
H51A H 0.3499 -0.1906 0.0036 0.121 Uiso 1 1 calc R
C52 C 0.3631(5) -0.0692(5) 0.0906(3) 0.0855(17) Uani 1 1 d .
H52A H 0.4105 -0.0790 0.1228 0.103 Uiso 1 1 calc R
C53 C 0.0791(3) 0.2680(4) 0.0572(2) 0.0533(11) Uani 1 1 d .
C54 C 0.0330(4) 0.3311(4) 0.0929(2) 0.0643(13) Uani 1 1 d .
H54A H 0.0472 0.3517 0.1426 0.077 Uiso 1 1 calc R
C55 C -0.0318(4) 0.3631(5) 0.0572(3) 0.0710(14) Uani 1 1 d .
H55A H -0.0615 0.4046 0.0832 0.085 Uiso 1 1 calc R
C56 C -0.0557(4) 0.3366(4) -0.0166(3) 0.0638(12) Uani 1 1 d .
C57 C -0.0104(4) 0.2741(4) -0.0530(3) 0.0705(14) Uani 1 1 d .
H57A H -0.0256 0.2534 -0.1027 0.085 Uiso 1 1 calc R
C58 C 0.0569(4) 0.2415(4) -0.0169(2) 0.0659(13) Uani 1 1 d .
H58A H 0.0879 0.2013 -0.0427 0.079 Uiso 1 1 calc R
C59 C -0.1309(4) 0.3713(4) -0.0520(3) 0.0713(14) Uani 1 1 d .
H59A H -0.1502 0.4196 -0.0219 0.086 Uiso 1 1 calc R
C60 C -0.1732(4) 0.3413(4) -0.1211(3) 0.0678(13) Uani 1 1 d .
H60A H -0.1505 0.2973 -0.1519 0.081 Uiso 1 1 calc R
C61 C -0.2542(4) 0.3717(4) -0.1542(2) 0.0577(11) Uani 1 1 d .
C62 C -0.2836(3) 0.4478(4) -0.1153(2) 0.0583(11) Uani 1 1 d .
H62A H -0.2458 0.4882 -0.0672 0.070 Uiso 1 1 calc R
C63 C -0.3681(3) 0.4650(4) -0.1462(2) 0.0516(10) Uani 1 1 d .
C64 C -0.4277(3) 0.4045(4) -0.2180(2) 0.0564(11) Uani 1 1 d .
C65 C -0.3940(4) 0.3335(4) -0.2579(3) 0.0685(13) Uani 1 1 d .
H65A H -0.4293 0.2948 -0.3065 0.082 Uiso 1 1 calc R
C66 C -0.3077(4) 0.3197(4) -0.2259(3) 0.0668(13) Uani 1 1 d .
H66A H -0.2848 0.2731 -0.2541 0.080 Uiso 1 1 calc R
C67 C -0.5484(4) 0.4761(4) -0.1271(2) 0.0555(11) Uani 1 1 d .
C68 C -0.6120(4) 0.4744(5) -0.0799(3) 0.0700(13) Uani 1 1 d .
H68A H -0.5805 0.5176 -0.0316 0.084 Uiso 1 1 calc R
C69 C -0.7215(5) 0.4088(5) -0.1045(3) 0.0807(16) Uani 1 1 d .
H69A H -0.7652 0.4087 -0.0733 0.097 Uiso 1 1 calc R
C70 C -0.7669(4) 0.3423(5) -0.1764(4) 0.0861(17) Uani 1 1 d .
H70A H -0.8412 0.2966 -0.1932 0.103 Uiso 1 1 calc R
C71 C -0.7035(4) 0.3436(4) -0.2230(3) 0.0751(14) Uani 1 1 d .
H71A H -0.7352 0.2982 -0.2709 0.090 Uiso 1 1 calc R
C72 C -0.5910(4) 0.4127(4) -0.1993(2) 0.0574(11) Uani 1 1 d .
C73 C -0.5700(4) 0.3710(5) -0.3230(2) 0.0746(15) Uani 1 1 d .
H73A H -0.6226 0.2950 -0.3370 0.090 Uiso 1 1 calc R
H73B H -0.5135 0.3729 -0.3470 0.090 Uiso 1 1 calc R
C74 C -0.6252(5) 0.4351(6) -0.3470(3) 0.0933(19) Uani 1 1 d .
H74A H -0.6562 0.4033 -0.3981 0.140 Uiso 1 1 calc R
H74B H -0.5729 0.5099 -0.3343 0.140 Uiso 1 1 calc R
H74C H -0.6817 0.4327 -0.3238 0.140 Uiso 1 1 calc R
Cl1 Cl 0.93140(11) 0.02681(13) 0.18534(7) 0.0746(4) Uani 1 1 d .
Cl2 Cl 0.60532(15) 0.23789(15) 0.52898(8) 0.0928(5) Uani 1 1 d .
O1 O 0.9482(6) 0.0046(7) 0.1198(3) 0.193(3) Uani 1 1 d .
O2 O 0.8474(3) 0.0604(4) 0.1887(3) 0.1193(16) Uani 1 1 d .
O3 O 0.9106(5) -0.0617(6) 0.2073(5) 0.194(3) Uani 1 1 d .
O4 O 1.0313(5) 0.1092(5) 0.2325(3) 0.160(2) Uani 1 1 d .
O5 O 0.6179(5) 0.2280(5) 0.4616(3) 0.1393(19) Uani 1 1 d .
O6 O 0.7093(8) 0.2765(13) 0.5715(5) 0.333(7) Uani 1 1 d .
O7 O 0.5658(7) 0.1556(9) 0.5488(6) 0.281(6) Uani 1 1 d .
O8 O 0.5643(11) 0.3084(9) 0.5477(5) 0.297(7) Uani 1 1 d .
C1S C 0.6267(6) 0.8162(8) 0.0981(5) 0.149(3) Uani 1 1 d .
H1S1 H 0.6898 0.8871 0.1168 0.179 Uiso 1 1 calc R
H1S2 H 0.6523 0.7609 0.0975 0.179 Uiso 1 1 calc R
Cl1S Cl 0.5654(2) 0.7942(2) 0.01298(14) 0.1653(10) Uani 1 1 d .
Cl2S Cl 0.5449(2) 0.8136(2) 0.15609(12) 0.1391(8) Uani 1 1 d .

loop_
_atom_site_aniso_label
_atom_site_aniso_U_11
_atom_site_aniso_U_22
_atom_site_aniso_U_33
_atom_site_aniso_U_23
_atom_site_aniso_U_13
_atom_site_aniso_U_12
Cu1 0.0503(3) 0.0561(4) 0.0554(3) 0.0233(3) 0.0097(2) 0.0314(3)
S1 0.0783(8) 0.0953(10) 0.0688(7) 0.0399(7) 0.0302(6) 0.0566(8)
S2 0.0586(7) 0.0630(8) 0.0609(7) 0.0232(6) 0.0113(5) 0.0341(6)
N1 0.047(2) 0.083(3) 0.089(3) 0.048(2) 0.0228(19) 0.038(2)
N2 0.0429(18) 0.049(2) 0.0513(18) 0.0234(16) 0.0131(15) 0.0247(16)
N3 0.054(2) 0.063(2) 0.063(2) 0.0339(19) 0.0155(17) 0.0355(19)
N4 0.055(2) 0.069(2) 0.0502(19) 0.0251(18) 0.0097(16) 0.0389(19)
N5 0.0411(18) 0.050(2) 0.0494(18) 0.0179(16) 0.0098(14) 0.0245(16)
N6 0.065(2) 0.062(2) 0.062(2) 0.0180(19) 0.0089(18) 0.041(2)
N7 0.055(2) 0.073(3) 0.068(2) 0.034(2) 0.0149(18) 0.040(2)
N8 0.059(2) 0.076(3) 0.054(2) 0.0257(19) 0.0083(17) 0.040(2)
C1 0.057(3) 0.108(5) 0.111(4) 0.055(4) 0.023(3) 0.049(3)
C2 0.051(3) 0.120(5) 0.119(5) 0.054(4) 0.037(3) 0.046(3)
C3 0.072(4) 0.092(4) 0.107(4) 0.048(4) 0.047(3) 0.037(3)
C4 0.063(3) 0.079(4) 0.071(3) 0.038(3) 0.028(2) 0.036(3)
C5 0.045(2) 0.050(3) 0.063(3) 0.024(2) 0.0160(19) 0.027(2)
C6 0.046(2) 0.046(2) 0.058(2) 0.022(2) 0.0127(19) 0.025(2)
C7 0.049(2) 0.055(3) 0.061(2) 0.031(2) 0.0159(19) 0.030(2)
C8 0.045(2) 0.050(3) 0.052(2) 0.020(2) 0.0047(18) 0.025(2)
C9 0.040(2) 0.059(3) 0.055(2) 0.027(2) 0.0101(18) 0.027(2)
C10 0.043(2) 0.043(2) 0.052(2) 0.0191(19) 0.0113(17) 0.0230(19)
C11 0.046(2) 0.047(2) 0.047(2) 0.0193(19) 0.0088(17) 0.024(2)
C12 0.049(2) 0.063(3) 0.064(3) 0.029(2) 0.015(2) 0.029(2)
C13 0.057(3) 0.059(3) 0.069(3) 0.031(2) 0.022(2) 0.024(2)
C14 0.078(3) 0.068(3) 0.076(3) 0.046(3) 0.027(3) 0.039(3)
C15 0.072(3) 0.077(3) 0.082(3) 0.048(3) 0.023(3) 0.048(3)
C16 0.050(2) 0.057(3) 0.055(2) 0.025(2) 0.0084(19) 0.030(2)
C17 0.056(3) 0.072(3) 0.069(3) 0.036(2) 0.018(2) 0.039(2)
C18 0.070(3) 0.088(4) 0.064(3) 0.044(3) 0.016(2) 0.044(3)
C19 0.050(2) 0.062(3) 0.062(3) 0.029(2) 0.003(2) 0.027(2)
C20 0.052(3) 0.078(3) 0.068(3) 0.035(3) 0.021(2) 0.042(2)
C21 0.054(3) 0.065(3) 0.066(3) 0.033(2) 0.016(2) 0.034(2)
C22 0.058(3) 0.079(4) 0.073(3) 0.034(3) 0.006(2) 0.039(3)
C23 0.069(3) 0.067(3) 0.072(3) 0.030(3) 0.003(2) 0.034(3)
C24 0.058(3) 0.064(3) 0.069(3) 0.028(2) 0.003(2) 0.029(2)
C25 0.061(3) 0.076(3) 0.066(3) 0.028(3) 0.009(2) 0.040(3)
C26 0.055(3) 0.070(3) 0.062(3) 0.027(2) 0.014(2) 0.036(2)
C27 0.050(2) 0.058(3) 0.055(2) 0.026(2) 0.0042(19) 0.023(2)
C28 0.056(3) 0.082(4) 0.066(3) 0.032(3) 0.014(2) 0.037(3)
C29 0.063(3) 0.077(3) 0.077(3) 0.047(3) 0.016(2) 0.034(3)
C30 0.066(3) 0.079(4) 0.062(3) 0.034(3) 0.012(2) 0.032(3)
C31 0.085(4) 0.089(4) 0.087(4) 0.045(3) 0.039(3) 0.030(3)
C32 0.115(5) 0.077(4) 0.105(4) 0.054(4) 0.055(4) 0.047(4)
C33 0.115(5) 0.075(4) 0.095(4) 0.047(3) 0.023(4) 0.050(4)
C34 0.080(3) 0.077(4) 0.075(3) 0.033(3) 0.022(3) 0.045(3)
C35 0.059(3) 0.065(3) 0.056(2) 0.028(2) 0.012(2) 0.032(2)
C36 0.059(3) 0.072(3) 0.069(3) 0.028(3) 0.020(2) 0.038(3)
C37 0.088(4) 0.078(4) 0.090(4) 0.033(3) 0.039(3) 0.040(3)
C38 0.074(3) 0.081(4) 0.065(3) 0.027(3) 0.001(2) 0.044(3)
C39 0.088(4) 0.099(4) 0.058(3) 0.021(3) -0.001(3) 0.044(4)
C40 0.077(3) 0.095(4) 0.062(3) 0.009(3) 0.014(3) 0.047(3)
C41 0.063(3) 0.082(4) 0.063(3) 0.019(3) 0.009(2) 0.047(3)
C42 0.045(2) 0.057(3) 0.053(2) 0.021(2) 0.0088(18) 0.029(2)
C43 0.041(2) 0.050(3) 0.051(2) 0.0237(19) 0.0167(17) 0.0238(19)
C44 0.047(2) 0.054(3) 0.056(2) 0.021(2) 0.0148(19) 0.029(2)
C45 0.039(2) 0.057(3) 0.057(2) 0.030(2) 0.0114(18) 0.025(2)
C46 0.052(2) 0.060(3) 0.047(2) 0.020(2) 0.0093(18) 0.030(2)
C47 0.041(2) 0.058(3) 0.048(2) 0.020(2) 0.0106(17) 0.026(2)
C48 0.055(3) 0.050(3) 0.057(2) 0.019(2) 0.010(2) 0.028(2)
C49 0.089(4) 0.079(4) 0.054(3) 0.015(3) 0.005(3) 0.046(3)
C50 0.111(5) 0.092(5) 0.079(4) -0.003(3) 0.012(3) 0.060(4)
C51 0.118(5) 0.096(5) 0.102(5) 0.010(4) 0.019(4) 0.081(4)
C52 0.090(4) 0.084(4) 0.092(4) 0.020(3) 0.005(3) 0.063(3)
C53 0.051(2) 0.060(3) 0.061(3) 0.031(2) 0.012(2) 0.031(2)
C54 0.071(3) 0.082(4) 0.061(3) 0.032(3) 0.017(2) 0.052(3)
C55 0.080(3) 0.099(4) 0.064(3) 0.032(3) 0.020(2) 0.066(3)
C56 0.061(3) 0.079(3) 0.078(3) 0.041(3) 0.021(2) 0.047(3)
C57 0.077(3) 0.095(4) 0.064(3) 0.041(3) 0.017(2) 0.055(3)
C58 0.071(3) 0.096(4) 0.061(3) 0.038(3) 0.023(2) 0.058(3)
C59 0.080(3) 0.083(4) 0.072(3) 0.034(3) 0.012(3) 0.056(3)
C60 0.069(3) 0.084(4) 0.074(3) 0.038(3) 0.018(2) 0.051(3)
C61 0.059(3) 0.069(3) 0.062(3) 0.032(2) 0.017(2) 0.040(2)
C62 0.056(3) 0.072(3) 0.057(2) 0.030(2) 0.008(2) 0.035(2)
C63 0.052(2) 0.052(3) 0.058(2) 0.025(2) 0.013(2) 0.028(2)
C64 0.055(3) 0.061(3) 0.062(3) 0.028(2) 0.008(2) 0.032(2)
C65 0.076(3) 0.078(4) 0.056(3) 0.018(2) 0.007(2) 0.047(3)
C66 0.070(3) 0.072(3) 0.074(3) 0.027(3) 0.019(3) 0.045(3)
C67 0.059(3) 0.061(3) 0.065(3) 0.035(2) 0.017(2) 0.036(2)
C68 0.075(3) 0.080(4) 0.081(3) 0.047(3) 0.024(3) 0.047(3)
C69 0.075(4) 0.104(5) 0.101(4) 0.070(4) 0.043(3) 0.047(4)
C70 0.052(3) 0.092(4) 0.118(5) 0.058(4) 0.019(3) 0.023(3)
C71 0.061(3) 0.074(4) 0.086(4) 0.030(3) 0.008(3) 0.029(3)
C72 0.059(3) 0.060(3) 0.065(3) 0.030(2) 0.007(2) 0.035(2)
C73 0.073(3) 0.100(4) 0.054(3) 0.025(3) 0.003(2) 0.047(3)
C74 0.086(4) 0.137(5) 0.079(4) 0.056(4) 0.008(3) 0.064(4)
Cl1 0.0671(8) 0.0986(11) 0.0681(8) 0.0340(7) 0.0164(6) 0.0441(8)
Cl2 0.1271(13) 0.1110(13) 0.0829(9) 0.0631(9) 0.0491(9) 0.0686(11)
O1 0.265(8) 0.313(9) 0.099(4) 0.072(5) 0.073(5) 0.218(8)
O2 0.091(3) 0.126(4) 0.156(4) 0.038(3) 0.024(3) 0.074(3)
O3 0.144(5) 0.201(6) 0.363(10) 0.216(7) 0.120(6) 0.105(5)
O4 0.127(4) 0.137(5) 0.166(5) -0.009(4) -0.024(4) 0.073(4)
O5 0.156(5) 0.169(5) 0.102(3) 0.061(3) 0.063(3) 0.063(4)
O6 0.205(9) 0.491(19) 0.199(8) 0.160(11) -0.039(7) 0.056(10)
O7 0.213(8) 0.379(13) 0.487(15) 0.391(13) 0.205(9) 0.171(9)
O8 0.58(2) 0.367(13) 0.196(7) 0.145(8) 0.184(10) 0.410(15)
C1S 0.086(5) 0.165(8) 0.198(9) 0.081(7) 0.009(5) 0.057(5)
Cl1S 0.189(2) 0.189(3) 0.1371(19) 0.0513(18) 0.0712(18) 0.097(2)
Cl2S 0.177(2) 0.1559(19) 0.1447(17) 0.0840(16) 0.0664(16) 0.1050(17)

loop_
_atom_type_symbol
_atom_type_description
_atom_type_scat_dispersion_real
_atom_type_scat_dispersion_imag
_atom_type_scat_source
C C 0.0033 0.0016 'International Tables Vol C Tables 4.2.6.8 and 6.1.1.4'
H H 0.0000 0.0000 'International Tables Vol C Tables 4.2.6.8 and 6.1.1.4'
N N 0.0061 0.0033 'International Tables Vol C Tables 4.2.6.8 and 6.1.1.4'
O O 0.0106 0.0060 'International Tables Vol C Tables 4.2.6.8 and 6.1.1.4'
Cl Cl 0.1484 0.1585 'International Tables Vol C Tables 4.2.6.8 and 6.1.1.4'
S S 0.1246 0.1234 'International Tables Vol C Tables 4.2.6.8 and 6.1.1.4'
Cu Cu 0.3201 1.2651 'International Tables Vol C Tables 4.2.6.8 and 6.1.1.4'

loop_
_geom_angle_atom_site_label_1
_geom_angle_atom_site_label_2
_geom_angle_atom_site_label_3
_geom_angle
N5 Cu1 N2 178.68(13)
N5 Cu1 N6 78.47(13)
N2 Cu1 N6 100.54(13)
N5 Cu1 N4 77.62(12)
N2 Cu1 N4 103.41(12)
N6 Cu1 N4 155.93(12)
N5 Cu1 N1 104.28(13)
N2 Cu1 N1 76.62(13)
N6 Cu1 N1 94.63(16)
N4 Cu1 N1 88.62(15)
N5 Cu1 N3 103.02(13)
N2 Cu1 N3 76.11(12)
N6 Cu1 N3 92.86(14)
N4 Cu1 N3 95.14(14)
N1 Cu1 N3 152.61(12)
C30 S1 C26 99.5(2)
C63 S2 C67 95.6(2)
C5 N1 C1 118.3(4)
C5 N1 Cu1 111.5(3)
C1 N1 Cu1 128.2(3)
C10 N2 C6 119.4(3)
C10 N2 Cu1 120.6(3)
C6 N2 Cu1 120.0(2)
C15 N3 C11 118.4(4)
C15 N3 Cu1 128.9(3)
C11 N3 Cu1 112.3(3)
C38 N4 C42 119.0(4)
C38 N4 Cu1 127.0(3)
C42 N4 Cu1 113.9(3)
C43 N5 C47 119.9(3)
C43 N5 Cu1 120.5(3)
C47 N5 Cu1 119.6(3)
C52 N6 C48 118.4(4)
C52 N6 Cu1 128.2(3)
C48 N6 Cu1 113.3(3)
C35 N7 C27 121.2(3)
C35 N7 C36 118.2(4)
C27 N7 C36 118.1(4)
C72 N8 C64 115.6(3)
C72 N8 C73 118.3(4)
C64 N8 C73 117.3(4)
N1 C1 C2 122.4(5)
C1 C2 C3 119.4(5)
C2 C3 C4 119.1(5)
C5 C4 C3 119.0(5)
N1 C5 C4 121.7(4)
N1 C5 C6 115.4(4)
C4 C5 C6 122.9(4)
N2 C6 C7 121.7(4)
N2 C6 C5 114.7(3)
C7 C6 C5 123.6(4)
C6 C7 C8 119.8(4)
C7 C8 C9 117.4(3)
C7 C8 C16 120.8(4)
C9 C8 C16 121.8(4)
C10 C9 C8 120.0(4)
N2 C10 C9 121.8(4)
N2 C10 C11 115.0(3)
C9 C10 C11 123.2(3)
N3 C11 C12 121.5(4)
N3 C11 C10 114.6(3)
C12 C11 C10 123.8(3)
C11 C12 C13 119.4(4)
C14 C13 C12 118.8(4)
C13 C14 C15 119.2(4)
N3 C15 C14 122.6(4)
C17 C16 C21 117.6(4)
C17 C16 C8 121.7(4)
C21 C16 C8 120.6(4)
C16 C17 C18 121.9(4)
C17 C18 C19 120.6(4)
C20 C19 C18 117.2(4)
C20 C19 C22 120.4(4)
C18 C19 C22 122.4(4)
C19 C20 C21 123.0(4)
C20 C21 C16 119.6(4)
C23 C22 C19 127.5(5)
C22 C23 C24 127.2(5)
C29 C24 C25 117.5(4)
C29 C24 C23 124.4(5)
C25 C24 C23 118.0(4)
C26 C25 C24 120.9(4)
C25 C26 C27 120.8(4)
C25 C26 S1 118.3(3)
C27 C26 S1 120.8(3)
C28 C27 C26 118.4(4)
C28 C27 N7 121.5(4)
C26 C27 N7 120.1(4)
C27 C28 C29 120.5(4)
C24 C29 C28 121.7(4)
C31 C30 C35 120.3(5)
C31 C30 S1 119.1(4)
C35 C30 S1 120.3(4)
C32 C31 C30 119.9(5)
C33 C32 C31 120.1(5)
C32 C33 C34 121.0(5)
C33 C34 C35 120.8(5)
C34 C35 N7 122.0(4)
C34 C35 C30 117.3(5)
N7 C35 C30 120.6(4)
N7 C36 C37 116.6(4)
N4 C38 C39 122.2(4)
C38 C39 C40 119.0(5)
C39 C40 C41 119.3(5)
C42 C41 C40 118.9(4)
N4 C42 C41 121.5(4)
N4 C42 C43 114.2(3)
C41 C42 C43 124.3(4)
N5 C43 C44 121.4(4)
N5 C43 C42 113.7(3)
C44 C43 C42 124.9(4)
C43 C44 C45 120.4(4)
C46 C45 C44 117.1(3)
C46 C45 C53 121.5(4)
C44 C45 C53 121.4(4)
C47 C46 C45 120.1(4)
N5 C47 C46 121.1(4)
N5 C47 C48 114.3(3)
C46 C47 C48 124.6(4)
N6 C48 C49 121.6(4)
N6 C48 C47 114.3(4)
C49 C48 C47 124.1(4)
C50 C49 C48 118.7(5)
C49 C50 C51 120.5(5)
C50 C51 C52 118.3(5)
N6 C52 C51 122.4(5)
C54 C53 C58 116.7(4)
C54 C53 C45 121.9(4)
C58 C53 C45 121.4(4)
C55 C54 C53 121.6(4)
C54 C55 C56 122.5(4)
C57 C56 C55 116.6(4)
C57 C56 C59 124.1(4)
C55 C56 C59 119.2(4)
C56 C57 C58 121.4(4)
C57 C58 C53 121.1(4)
C60 C59 C56 127.0(5)
C59 C60 C61 125.3(5)
C66 C61 C62 117.0(4)
C66 C61 C60 120.1(4)
C62 C61 C60 122.8(4)
C61 C62 C63 121.2(4)
C62 C63 C64 120.9(4)
C62 C63 S2 121.3(3)
C64 C63 S2 117.8(3)
C65 C64 C63 117.7(4)
C65 C64 N8 124.2(4)
C63 C64 N8 118.1(4)
C64 C65 C66 120.0(4)
C61 C66 C65 122.8(4)
C68 C67 C72 122.4(4)
C68 C67 S2 120.4(4)
C72 C67 S2 117.2(3)
C69 C68 C67 119.8(5)
C68 C69 C70 119.4(5)
C71 C70 C69 120.6(5)
C70 C71 C72 120.9(5)
C67 C72 N8 119.4(4)
C67 C72 C71 116.8(5)
N8 C72 C71 123.7(4)
N8 C73 C74 111.7(4)
O1 Cl1 O3 110.6(5)
O1 Cl1 O4 105.8(5)
O3 Cl1 O4 105.4(4)
O1 Cl1 O2 112.8(3)
O3 Cl1 O2 110.6(3)
O4 Cl1 O2 111.4(3)
O7 Cl2 O8 113.2(7)
O7 Cl2 O5 122.8(6)
O8 Cl2 O5 109.1(4)
O7 Cl2 O6 94.4(7)
O8 Cl2 O6 111.7(9)
O5 Cl2 O6 103.9(6)
Cl1S C1S Cl2S 114.6(4)

loop_
_geom_bond_atom_site_label_1
_geom_bond_atom_site_label_2
_geom_bond_distance
Cu1 N5 1.959(3)
Cu1 N2 2.002(3)
Cu1 N6 2.128(4)
Cu1 N4 2.141(3)
Cu1 N1 2.234(4)
Cu1 N3 2.240(4)
S1 C30 1.736(5)
S1 C26 1.767(5)
S2 C63 1.773(4)
S2 C67 1.783(5)
N1 C5 1.339(5)
N1 C1 1.343(6)
N2 C10 1.345(5)
N2 C6 1.349(5)
N3 C15 1.334(5)
N3 C11 1.346(5)
N4 C38 1.336(5)
N4 C42 1.341(5)
N5 C43 1.339(5)
N5 C47 1.350(5)
N6 C52 1.331(6)
N6 C48 1.362(5)
N7 C35 1.403(6)
N7 C27 1.432(5)
N7 C36 1.465(6)
N8 C72 1.404(6)
N8 C64 1.413(5)
N8 C73 1.486(5)
C1 C2 1.354(8)
C2 C3 1.364(8)
C3 C4 1.375(7)
C4 C5 1.374(6)
C5 C6 1.484(5)
C6 C7 1.383(5)
C7 C8 1.400(6)
C8 C9 1.403(6)
C8 C16 1.466(5)
C9 C10 1.376(5)
C10 C11 1.490(5)
C11 C12 1.373(6)
C12 C13 1.386(6)
C13 C14 1.361(6)
C14 C15 1.373(7)
C16 C17 1.379(6)
C16 C21 1.417(6)
C17 C18 1.382(6)
C18 C19 1.410(6)
C19 C20 1.368(6)
C19 C22 1.462(5)
C20 C21 1.383(5)
C22 C23 1.306(6)
C23 C24 1.473(6)
C24 C29 1.385(7)
C24 C25 1.397(7)
C25 C26 1.389(6)
C26 C27 1.393(6)
C27 C28 1.382(6)
C28 C29 1.390(6)
C30 C31 1.391(7)
C30 C35 1.425(7)
C31 C32 1.371(8)
C32 C33 1.365(8)
C33 C34 1.381(7)
C34 C35 1.392(6)
C36 C37 1.469(7)
C38 C39 1.363(7)
C39 C40 1.366(7)
C40 C41 1.385(6)
C41 C42 1.368(6)
C42 C43 1.486(5)
C43 C44 1.378(5)
C44 C45 1.402(6)
C45 C46 1.394(6)
C45 C53 1.473(5)
C46 C47 1.389(5)
C47 C48 1.473(6)
C48 C49 1.372(6)
C49 C50 1.366(7)
C50 C51 1.368(8)
C51 C52 1.380(8)
C53 C54 1.391(6)
C53 C58 1.391(6)
C54 C55 1.351(6)
C55 C56 1.383(6)
C56 C57 1.383(6)
C56 C59 1.480(6)
C57 C58 1.384(6)
C59 C60 1.309(6)
C60 C61 1.482(6)
C61 C66 1.369(6)
C61 C62 1.379(6)
C62 C63 1.380(5)
C63 C64 1.397(6)
C64 C65 1.378(6)
C65 C66 1.380(6)
C67 C68 1.382(7)
C67 C72 1.382(6)
C68 C69 1.367(7)
C69 C70 1.389(8)
C70 C71 1.369(8)
C71 C72 1.409(6)
C73 C74 1.512(7)
Cl1 O1 1.344(5)
Cl1 O3 1.373(5)
Cl1 O4 1.404(5)
Cl1 O2 1.416(4)
Cl2 O7 1.275(6)
Cl2 O8 1.321(7)
Cl2 O5 1.365(5)
Cl2 O6 1.379(9)
C1S Cl1S 1.687(9)
C1S Cl2S 1.733(9)
